data_1555504
loop_
_publ_author_name
'Di Maso, Michael J.'
'Nepomuceno, Gabriella M.'
'St Peter, Michael A.'
'Gitre, Haley H.'
'Martin, Kevin S.'
'Shaw, Jared T.'

_publ_section_title
;
 Synthesis of (+-)-Bisavenanthramide B-6 by an Anionic Anhydride Mannich
 Reaction.
;
_journal_issue 8
_journal_name_full 'Organic letters'
_journal_page_first 1740
_journal_page_last 1743
_journal_paper_doi 10.1021/acs.orglett.6b00413
_journal_volume 18
_journal_year 2016
_chemical_formula_moiety 'C33 H37 Cl N2 O6'
_chemical_formula_sum 'C33 H37 Cl N2 O6'
_chemical_formula_weight 593.12
_space_group_crystal_system monoclinic
_space_group_IT_number 15
_space_group_name_Hall '-C 2yc'
_space_group_name_H-M_alt 'C 1 2/c 1'
_atom_sites_solution_hydrogens geom
_audit_creation_date 2015-11-01
_audit_creation_method
;
Olex2 1.2
(compiled 2015.09.30 svn.r3233 for OlexSys, GUI svn.r5103)
;
_cell_angle_alpha 90
_cell_angle_beta 109.269(3)
_cell_angle_gamma 90
_cell_formula_units_Z 8
_cell_length_a 25.162(5)
_cell_length_b 15.406(3)
_cell_length_c 16.174(4)
_cell_measurement_reflns_used 9284
_cell_measurement_temperature 296(2)
_cell_measurement_theta_max 27.62
_cell_measurement_theta_min 2.65
_cell_volume 5919(2)
_computing_cell_refinement 'SAINT v8.34A (Bruker, 2013)'
_computing_data_reduction 'SAINT v8.34A (Bruker, 2013)'
_computing_molecular_graphics 'Olex2 (Dolomanov et al., 2009)'
_computing_publication_material 'Olex2 (Dolomanov et al., 2009)'
_computing_structure_refinement 'XL (Sheldrick, 2008)'
_computing_structure_solution 'XT (Sheldrick, 2015)'
_diffrn_ambient_temperature 296.15
_diffrn_measured_fraction_theta_full 1.000
_diffrn_measured_fraction_theta_max 0.997
_diffrn_measurement_device_type 'Bruker APEX-II CCD'
_diffrn_measurement_method '\f and \w scans'
_diffrn_radiation_type MoK\a
_diffrn_radiation_wavelength 0.71073
_diffrn_reflns_av_R_equivalents 0.0202
_diffrn_reflns_av_unetI/netI 0.0133
_diffrn_reflns_Laue_measured_fraction_full 1.000
_diffrn_reflns_Laue_measured_fraction_max 0.997
_diffrn_reflns_limit_h_max 32
_diffrn_reflns_limit_h_min -32
_diffrn_reflns_limit_k_max 19
_diffrn_reflns_limit_k_min -20
_diffrn_reflns_limit_l_max 20
_diffrn_reflns_limit_l_min -21
_diffrn_reflns_number 38353
_diffrn_reflns_point_group_measured_fraction_full 1.000
_diffrn_reflns_point_group_measured_fraction_max 0.997
_diffrn_reflns_theta_full 25.242
_diffrn_reflns_theta_max 27.630
_diffrn_reflns_theta_min 1.575
_diffrn_standards_number 0
_exptl_absorpt_coefficient_mu 0.176
_exptl_absorpt_correction_T_max 0.7456
_exptl_absorpt_correction_T_min 0.6775
_exptl_absorpt_correction_type multi-scan
_exptl_absorpt_process_details
;
SADABS-2014/4 (Bruker,2014) was used for absorption correction.
wR2(int) was 0.0420 before and 0.0329 after correction.
The Ratio of minimum to maximum transmission is 0.9087.
The \l/2 correction factor is 0.00150.
;
_exptl_crystal_colour colourless
_exptl_crystal_colour_lustre clear
_exptl_crystal_colour_primary colourless
_exptl_crystal_density_diffrn 1.331
_exptl_crystal_description plate
_exptl_crystal_F_000 2216
_exptl_crystal_size_max 0.364
_exptl_crystal_size_mid 0.279
_exptl_crystal_size_min 0.252
_refine_diff_density_max 0.421
_refine_diff_density_min -0.500
_refine_diff_density_rms 0.088
_refine_ls_extinction_method none
_refine_ls_goodness_of_fit_ref 1.047
_refine_ls_hydrogen_treatment constr
_refine_ls_matrix_type full
_refine_ls_number_parameters 385
_refine_ls_number_reflns 6868
_refine_ls_number_restraints 0
_refine_ls_restrained_S_all 1.047
_refine_ls_R_factor_all 0.0371
_refine_ls_R_factor_gt 0.0350
_refine_ls_shift/su_max 0.002
_refine_ls_shift/su_mean 0.000
_refine_ls_structure_factor_coef Fsqd
_refine_ls_weighting_details
;
 w=1/[\s^2^(Fo^2^)+(0.0520P)^2^+5.0870P]
 where P=(Fo^2^+2Fc^2^)/3
;
_refine_ls_weighting_scheme calc
_refine_ls_wR_factor_gt 0.0932
_refine_ls_wR_factor_ref 0.0953
_reflns_Friedel_coverage 0.000
_reflns_number_gt 6423
_reflns_number_total 6868
_reflns_threshold_expression 'I > 2\s(I)'
_cod_data_source_file ol6b00413_si_001.cif
_cod_data_source_block mjd010_0m
_cod_database_code 1555504
_shelxl_version_number 2012-9
_shelx_space_group_comment
;
The symmetry employed for this shelxl refinement is uniquely defined
by the following loop, which should always be used as a source of
symmetry information in preference to the above space-group names.
They are only intended as comments.
;
_shelx_estimated_absorpt_t_max 0.957
_shelx_estimated_absorpt_t_min 0.939
_olex2_refinement_description
;
1. Fixed Uiso
 At 1.2 times of:
  All C(H) groups, All C(H,H) groups, All N(H) groups
 At 1.5 times of:
  All C(H,H,H) groups
2.a Ternary CH refined with riding coordinates:
 C4(H4), C3(H3), C27(H27), C31(H31)
2.b Secondary CH2 refined with riding coordinates:
 C19(H19A,H19B)
2.c Aromatic/amide H refined with riding coordinates:
 N2(H2), N1(H1), C6(H6), C9(H9), C10(H10), C13(H13), C16(H16), C17(H17),
 C11(H11), C21(H21), C24(H24), C25(H25), C22(H22)
2.d Idealised Me refined as rotating group:
 C26(H26A,H26B,H26C), C33(H33A,H33B,H33C), C28(H28A,H28B,H28C), C32(H32A,H32B,
 H32C), C30(H30A,H30B,H30C), C29(H29A,H29B,H29C)
;
_olex2_submission_original_sample_id MJD010
_olex2_submission_special_instructions 'No special instructions were received'

loop_
_space_group_symop_operation_xyz
'x, y, z'
'-x, y, -z+1/2'
'x+1/2, y+1/2, z'
'-x+1/2, y+1/2, -z+1/2'
'-x, -y, -z'
'x, -y, z-1/2'
'-x+1/2, -y+1/2, -z'
'x+1/2, -y+1/2, z-1/2'

loop_
_atom_site_label
_atom_site_type_symbol
_atom_site_fract_x
_atom_site_fract_y
_atom_site_fract_z
_atom_site_U_iso_or_equiv
_atom_site_adp_type
_atom_site_occupancy
_atom_site_site_symmetry_order
_atom_site_calc_flag
_atom_site_refinement_flags_posn
Cl1 Cl 0.71635(2) 0.71113(2) 0.25523(2) 0.02759(9) Uani 1 1 d .
O4 O 0.62429(3) -0.00794(5) 0.74731(5) 0.01563(16) Uani 1 1 d .
O3 O 0.51845(3) 0.01796(5) 0.66171(5) 0.01559(16) Uani 1 1 d .
O1 O 0.43258(3) 0.25194(5) 0.28231(5) 0.01924(17) Uani 1 1 d .
O6 O 0.57478(3) 0.73939(5) 0.48629(5) 0.01892(17) Uani 1 1 d .
O2 O 0.66130(3) 0.34546(6) 0.52116(5) 0.02154(17) Uani 1 1 d .
O5 O 0.48606(3) 0.72519(5) 0.34977(6) 0.02269(18) Uani 1 1 d .
N2 N 0.63147(4) 0.32785(6) 0.37347(6) 0.01671(18) Uani 1 1 d .
H2 H 0.6028 0.3187 0.3274 0.020 Uiso 1 1 calc R
N1 N 0.50706(4) 0.17740(6) 0.37542(6) 0.01421(17) Uani 1 1 d .
H1 H 0.4921 0.1267 0.3647 0.017 Uiso 1 1 calc R
C7 C 0.55562(4) 0.05521(6) 0.62623(7) 0.01276(19) Uani 1 1 d .
C6 C 0.53960(4) 0.10364(6) 0.54954(6) 0.01334(19) Uani 1 1 d .
H6 H 0.5016 0.1135 0.5197 0.016 Uiso 1 1 calc R
C8 C 0.61312(4) 0.04104(6) 0.67288(6) 0.01311(19) Uani 1 1 d .
C5 C 0.58034(4) 0.13762(6) 0.51699(6) 0.01313(19) Uani 1 1 d .
C9 C 0.65333(4) 0.07587(7) 0.64062(7) 0.0155(2) Uani 1 1 d .
H9 H 0.6914 0.0675 0.6711 0.019 Uiso 1 1 calc R
C1 C 0.47942(4) 0.25010(7) 0.33936(7) 0.0141(2) Uani 1 1 d .
C18 C 0.62439(4) 0.32602(7) 0.45224(7) 0.0146(2) Uani 1 1 d .
C2 C 0.51448(4) 0.32600(7) 0.38207(6) 0.01331(19) Uani 1 1 d .
C10 C 0.63686(4) 0.12334(7) 0.56277(7) 0.0155(2) Uani 1 1 d .
H10 H 0.6641 0.1457 0.5413 0.019 Uiso 1 1 calc R
C14 C 0.50975(4) 0.64834(7) 0.38561(7) 0.0161(2) Uani 1 1 d .
C4 C 0.56443(4) 0.19123(7) 0.43411(6) 0.01297(19) Uani 1 1 d .
H4 H 0.5905 0.1772 0.4024 0.016 Uiso 1 1 calc R
C20 C 0.69189(4) 0.43729(7) 0.33612(7) 0.0162(2) Uani 1 1 d .
C3 C 0.56686(4) 0.29178(6) 0.45142(6) 0.01286(19) Uani 1 1 d .
H3 H 0.5633 0.3021 0.5092 0.015 Uiso 1 1 calc R
C13 C 0.49009(4) 0.56664(7) 0.35427(7) 0.0160(2) Uani 1 1 d .
H13 H 0.4580 0.5617 0.3051 0.019 Uiso 1 1 calc R
C16 C 0.58517(5) 0.58179(7) 0.50144(7) 0.0183(2) Uani 1 1 d .
H16 H 0.6171 0.5865 0.5508 0.022 Uiso 1 1 calc R
C27 C 0.68249(4) -0.02206(7) 0.79928(7) 0.0156(2) Uani 1 1 d .
H27 H 0.7044 -0.0342 0.7605 0.019 Uiso 1 1 calc R
C15 C 0.55852(4) 0.65651(7) 0.46010(7) 0.0156(2) Uani 1 1 d .
C17 C 0.56497(5) 0.50014(7) 0.47032(7) 0.0176(2) Uani 1 1 d .
H17 H 0.5831 0.4510 0.4998 0.021 Uiso 1 1 calc R
C11 C 0.49465(4) 0.40668(7) 0.35965(7) 0.0147(2) Uani 1 1 d .
H11 H 0.4606 0.4094 0.3138 0.018 Uiso 1 1 calc R
C12 C 0.51786(4) 0.49072(7) 0.39556(7) 0.0149(2) Uani 1 1 d .
C21 C 0.67460(5) 0.46076(8) 0.24816(7) 0.0209(2) Uani 1 1 d .
H21 H 0.6585 0.4190 0.2057 0.025 Uiso 1 1 calc R
C23 C 0.70535(5) 0.60610(7) 0.28647(8) 0.0190(2) Uani 1 1 d .
C19 C 0.68592(5) 0.34475(7) 0.36323(8) 0.0195(2) Uani 1 1 d .
H19A H 0.6910 0.3055 0.3195 0.023 Uiso 1 1 calc R
H19B H 0.7154 0.3328 0.4182 0.023 Uiso 1 1 calc R
C26 C 0.46147(4) 0.04988(7) 0.62990(7) 0.0173(2) Uani 1 1 d .
H26A H 0.4437 0.0311 0.5706 0.026 Uiso 1 1 calc GR
H26B H 0.4618 0.1122 0.6320 0.026 Uiso 1 1 calc GR
H26C H 0.4409 0.0277 0.6659 0.026 Uiso 1 1 calc GR
C31 C 0.62935(4) 0.75161(7) 0.55241(7) 0.0172(2) Uani 1 1 d .
H31 H 0.6328 0.7130 0.6021 0.021 Uiso 1 1 calc R
C33 C 0.63091(5) 0.84518(7) 0.58209(8) 0.0196(2) Uani 1 1 d .
H33A H 0.6289 0.8831 0.5340 0.029 Uiso 1 1 calc GR
H33B H 0.6654 0.8557 0.6292 0.029 Uiso 1 1 calc GR
H33C H 0.5995 0.8561 0.6019 0.029 Uiso 1 1 calc GR
C24 C 0.72249(5) 0.58494(8) 0.37467(8) 0.0222(2) Uani 1 1 d .
H24 H 0.7385 0.6268 0.4170 0.027 Uiso 1 1 calc R
C25 C 0.71547(5) 0.50034(8) 0.39905(7) 0.0215(2) Uani 1 1 d .
H25 H 0.7267 0.4857 0.4581 0.026 Uiso 1 1 calc R
C22 C 0.68082(5) 0.54526(8) 0.22213(8) 0.0221(2) Uani 1 1 d .
H22 H 0.6688 0.5604 0.1632 0.027 Uiso 1 1 calc R
C28 C 0.68290(5) -0.10118(8) 0.85490(8) 0.0221(2) Uani 1 1 d .
H28A H 0.6641 -0.0878 0.8963 0.033 Uiso 1 1 calc GR
H28B H 0.7211 -0.1178 0.8857 0.033 Uiso 1 1 calc GR
H28C H 0.6637 -0.1481 0.8180 0.033 Uiso 1 1 calc GR
C32 C 0.67562(5) 0.73098(8) 0.51452(9) 0.0269(3) Uani 1 1 d .
H32A H 0.6702 0.6734 0.4904 0.040 Uiso 1 1 calc GR
H32B H 0.7115 0.7344 0.5600 0.040 Uiso 1 1 calc GR
H32C H 0.6744 0.7720 0.4692 0.040 Uiso 1 1 calc GR
C30 C 0.43107(5) 0.72146(8) 0.28601(9) 0.0260(3) Uani 1 1 d .
H30A H 0.4328 0.6919 0.2347 0.039 Uiso 1 1 calc GR
H30B H 0.4172 0.7793 0.2706 0.039 Uiso 1 1 calc GR
H30C H 0.4063 0.6907 0.3098 0.039 Uiso 1 1 calc GR
C29 C 0.70644(6) 0.05742(8) 0.85453(8) 0.0256(3) Uani 1 1 d .
H29A H 0.7031 0.1069 0.8171 0.038 Uiso 1 1 calc GR
H29B H 0.7454 0.0477 0.8872 0.038 Uiso 1 1 calc GR
H29C H 0.6860 0.0679 0.8942 0.038 Uiso 1 1 calc GR

loop_
_atom_site_aniso_label
_atom_site_aniso_U_11
_atom_site_aniso_U_22
_atom_site_aniso_U_33
_atom_site_aniso_U_23
_atom_site_aniso_U_13
_atom_site_aniso_U_12
Cl1 0.02315(15) 0.01699(14) 0.04096(18) 0.00441(11) 0.00831(12) -0.00205(10)
O4 0.0131(3) 0.0184(4) 0.0151(3) 0.0055(3) 0.0042(3) 0.0024(3)
O3 0.0121(3) 0.0183(4) 0.0172(3) 0.0049(3) 0.0059(3) 0.0003(3)
O1 0.0170(4) 0.0179(4) 0.0181(4) 0.0033(3) -0.0006(3) -0.0031(3)
O6 0.0163(4) 0.0120(4) 0.0234(4) -0.0027(3) -0.0003(3) -0.0002(3)
O2 0.0178(4) 0.0252(4) 0.0172(4) -0.0030(3) -0.0001(3) -0.0041(3)
O5 0.0178(4) 0.0123(4) 0.0300(4) 0.0005(3) -0.0028(3) 0.0018(3)
N2 0.0136(4) 0.0200(4) 0.0157(4) -0.0011(3) 0.0038(3) -0.0059(3)
N1 0.0151(4) 0.0114(4) 0.0142(4) 0.0006(3) 0.0022(3) -0.0026(3)
C7 0.0135(5) 0.0115(4) 0.0145(4) -0.0007(4) 0.0062(4) -0.0006(3)
C6 0.0125(4) 0.0128(4) 0.0143(4) 0.0002(4) 0.0038(4) 0.0005(4)
C8 0.0153(5) 0.0115(4) 0.0125(4) 0.0006(4) 0.0045(4) 0.0017(4)
C5 0.0153(5) 0.0110(4) 0.0132(4) 0.0004(3) 0.0048(4) 0.0002(4)
C9 0.0123(4) 0.0176(5) 0.0161(5) 0.0015(4) 0.0040(4) 0.0013(4)
C1 0.0157(5) 0.0144(5) 0.0126(4) 0.0011(4) 0.0052(4) -0.0018(4)
C18 0.0142(5) 0.0114(4) 0.0163(5) 0.0005(4) 0.0026(4) -0.0007(4)
C2 0.0129(4) 0.0146(5) 0.0125(4) -0.0001(4) 0.0042(4) -0.0020(4)
C10 0.0144(5) 0.0170(5) 0.0165(5) 0.0017(4) 0.0067(4) -0.0012(4)
C14 0.0146(5) 0.0134(5) 0.0199(5) 0.0012(4) 0.0051(4) 0.0017(4)
C4 0.0136(5) 0.0127(4) 0.0127(4) 0.0006(4) 0.0045(4) -0.0008(4)
C20 0.0108(4) 0.0184(5) 0.0207(5) -0.0016(4) 0.0068(4) -0.0027(4)
C3 0.0144(5) 0.0122(5) 0.0118(4) 0.0003(3) 0.0041(4) -0.0009(4)
C13 0.0136(5) 0.0149(5) 0.0179(5) -0.0003(4) 0.0032(4) 0.0001(4)
C16 0.0198(5) 0.0165(5) 0.0153(5) -0.0012(4) 0.0012(4) 0.0008(4)
C27 0.0130(5) 0.0170(5) 0.0149(5) 0.0033(4) 0.0022(4) 0.0014(4)
C15 0.0164(5) 0.0126(5) 0.0181(5) -0.0021(4) 0.0061(4) -0.0008(4)
C17 0.0220(5) 0.0134(5) 0.0159(5) 0.0012(4) 0.0041(4) 0.0021(4)
C11 0.0142(5) 0.0150(5) 0.0145(4) 0.0001(4) 0.0042(4) -0.0010(4)
C12 0.0166(5) 0.0131(5) 0.0164(5) -0.0001(4) 0.0071(4) -0.0003(4)
C21 0.0203(5) 0.0202(5) 0.0194(5) -0.0041(4) 0.0027(4) -0.0044(4)
C23 0.0140(5) 0.0150(5) 0.0293(6) 0.0004(4) 0.0089(4) -0.0008(4)
C19 0.0155(5) 0.0185(5) 0.0260(5) 0.0006(4) 0.0089(4) -0.0021(4)
C26 0.0118(5) 0.0221(5) 0.0186(5) 0.0024(4) 0.0058(4) 0.0010(4)
C31 0.0158(5) 0.0144(5) 0.0182(5) -0.0020(4) 0.0011(4) -0.0002(4)
C33 0.0178(5) 0.0146(5) 0.0242(5) -0.0040(4) 0.0039(4) -0.0009(4)
C24 0.0230(5) 0.0214(6) 0.0248(6) -0.0084(4) 0.0111(4) -0.0076(4)
C25 0.0236(6) 0.0249(6) 0.0176(5) -0.0035(4) 0.0090(4) -0.0069(4)
C22 0.0201(5) 0.0232(6) 0.0200(5) 0.0018(4) 0.0024(4) -0.0017(4)
C28 0.0211(5) 0.0199(5) 0.0223(5) 0.0078(4) 0.0030(4) 0.0013(4)
C32 0.0208(6) 0.0235(6) 0.0370(7) -0.0101(5) 0.0103(5) -0.0019(5)
C30 0.0195(6) 0.0175(5) 0.0318(6) -0.0012(5) -0.0041(5) 0.0043(4)
C29 0.0317(6) 0.0221(6) 0.0185(5) 0.0001(4) 0.0022(5) -0.0065(5)

loop_
_atom_type_symbol
_atom_type_description
_atom_type_scat_dispersion_real
_atom_type_scat_dispersion_imag
_atom_type_scat_source
C C 0.0033 0.0016 'International Tables Vol C Tables 4.2.6.8 and 6.1.1.4'
H H 0.0000 0.0000 'International Tables Vol C Tables 4.2.6.8 and 6.1.1.4'
N N 0.0061 0.0033 'International Tables Vol C Tables 4.2.6.8 and 6.1.1.4'
O O 0.0106 0.0060 'International Tables Vol C Tables 4.2.6.8 and 6.1.1.4'
Cl Cl 0.1484 0.1585 'International Tables Vol C Tables 4.2.6.8 and 6.1.1.4'

loop_
_geom_angle_atom_site_label_1
_geom_angle_atom_site_label_2
_geom_angle_atom_site_label_3
_geom_angle
C8 O4 C27 117.99(8)
C7 O3 C26 116.27(8)
C15 O6 C31 117.72(8)
C14 O5 C30 117.06(9)
C18 N2 H2 118.8
C18 N2 C19 122.38(9)
C19 N2 H2 118.8
C1 N1 H1 122.6
C1 N1 C4 114.82(8)
C4 N1 H1 122.6
O3 C7 C6 124.12(9)
O3 C7 C8 115.55(9)
C6 C7 C8 120.33(9)
C7 C6 H6 119.8
C7 C6 C5 120.30(9)
C5 C6 H6 119.8
O4 C8 C7 115.62(9)
O4 C8 C9 125.39(9)
C9 C8 C7 118.99(9)
C6 C5 C4 121.71(9)
C10 C5 C6 119.28(9)
C10 C5 C4 119.00(9)
C8 C9 H9 119.8
C8 C9 C10 120.31(9)
C10 C9 H9 119.8
O1 C1 N1 124.94(10)
O1 C1 C2 126.99(10)
N1 C1 C2 108.06(9)
O2 C18 N2 123.89(10)
O2 C18 C3 121.28(10)
N2 C18 C3 114.73(9)
C1 C2 C3 107.90(9)
C11 C2 C1 119.37(9)
C11 C2 C3 132.54(9)
C5 C10 C9 120.77(9)
C5 C10 H10 119.6
C9 C10 H10 119.6
O5 C14 C13 125.37(10)
O5 C14 C15 114.79(9)
C13 C14 C15 119.84(10)
N1 C4 C5 114.40(8)
N1 C4 H4 108.5
N1 C4 C3 103.41(8)
C5 C4 H4 108.5
C5 C4 C3 113.40(8)
C3 C4 H4 108.5
C21 C20 C19 120.90(10)
C25 C20 C21 118.74(10)
C25 C20 C19 120.35(10)
C18 C3 C4 108.72(8)
C18 C3 H3 108.6
C2 C3 C18 118.28(8)
C2 C3 C4 103.75(8)
C2 C3 H3 108.6
C4 C3 H3 108.6
C14 C13 H13 119.4
C14 C13 C12 121.20(10)
C12 C13 H13 119.4
C15 C16 H16 119.5
C17 C16 H16 119.5
C17 C16 C15 121.09(10)
O4 C27 H27 109.4
O4 C27 C28 105.90(8)
O4 C27 C29 110.51(9)
C28 C27 H27 109.4
C28 C27 C29 112.10(9)
C29 C27 H27 109.4
O6 C15 C14 115.78(9)
O6 C15 C16 125.36(10)
C16 C15 C14 118.84(10)
C16 C17 H17 119.5
C16 C17 C12 120.93(10)
C12 C17 H17 119.5
C2 C11 H11 114.8
C2 C11 C12 130.45(10)
C12 C11 H11 114.8
C13 C12 C11 118.41(9)
C17 C12 C13 118.07(10)
C17 C12 C11 123.48(10)
C20 C21 H21 119.2
C20 C21 C22 121.57(10)
C22 C21 H21 119.2
C24 C23 Cl1 119.42(9)
C22 C23 Cl1 118.95(9)
C22 C23 C24 121.62(11)
N2 C19 C20 112.85(9)
N2 C19 H19A 109.0
N2 C19 H19B 109.0
C20 C19 H19A 109.0
C20 C19 H19B 109.0
H19A C19 H19B 107.8
O3 C26 H26A 109.5
O3 C26 H26B 109.5
O3 C26 H26C 109.5
H26A C26 H26B 109.5
H26A C26 H26C 109.5
H26B C26 H26C 109.5
O6 C31 H31 109.4
O6 C31 C33 106.07(8)
O6 C31 C32 109.97(9)
C33 C31 H31 109.4
C33 C31 C32 112.58(9)
C32 C31 H31 109.4
C31 C33 H33A 109.5
C31 C33 H33B 109.5
C31 C33 H33C 109.5
H33A C33 H33B 109.5
H33A C33 H33C 109.5
H33B C33 H33C 109.5
C23 C24 H24 120.4
C23 C24 C25 119.15(10)
C25 C24 H24 120.4
C20 C25 H25 119.6
C24 C25 C20 120.73(11)
C24 C25 H25 119.6
C21 C22 H22 120.9
C23 C22 C21 118.17(11)
C23 C22 H22 120.9
C27 C28 H28A 109.5
C27 C28 H28B 109.5
C27 C28 H28C 109.5
H28A C28 H28B 109.5
H28A C28 H28C 109.5
H28B C28 H28C 109.5
C31 C32 H32A 109.5
C31 C32 H32B 109.5
C31 C32 H32C 109.5
H32A C32 H32B 109.5
H32A C32 H32C 109.5
H32B C32 H32C 109.5
O5 C30 H30A 109.5
O5 C30 H30B 109.5
O5 C30 H30C 109.5
H30A C30 H30B 109.5
H30A C30 H30C 109.5
H30B C30 H30C 109.5
C27 C29 H29A 109.5
C27 C29 H29B 109.5
C27 C29 H29C 109.5
H29A C29 H29B 109.5
H29A C29 H29C 109.5
H29B C29 H29C 109.5

loop_
_geom_bond_atom_site_label_1
_geom_bond_atom_site_label_2
_geom_bond_distance
Cl1 C23 1.7443(12)
O4 C8 1.3691(12)
O4 C27 1.4443(12)
O3 C7 1.3738(12)
O3 C26 1.4407(12)
O1 C1 1.2343(13)
O6 C15 1.3648(13)
O6 C31 1.4476(13)
O2 C18 1.2294(13)
O5 C14 1.3657(13)
O5 C30 1.4280(14)
N2 H2 0.8600
N2 C18 1.3438(14)
N2 C19 1.4566(14)
N1 H1 0.8600
N1 C1 1.3456(14)
N1 C4 1.4579(13)
C7 C6 1.3884(14)
C7 C8 1.4107(14)
C6 H6 0.9300
C6 C5 1.3992(14)
C8 C9 1.3901(14)
C5 C10 1.3872(14)
C5 C4 1.5117(14)
C9 H9 0.9300
C9 C10 1.3956(15)
C1 C2 1.4901(14)
C18 C3 1.5366(14)
C2 C3 1.5158(14)
C2 C11 1.3439(15)
C10 H10 0.9300
C14 C13 1.3858(15)
C14 C15 1.4132(15)
C4 H4 0.9800
C4 C3 1.5719(14)
C20 C21 1.3913(16)
C20 C19 1.5134(15)
C20 C25 1.3904(15)
C3 H3 0.9800
C13 H13 0.9300
C13 C12 1.4122(15)
C16 H16 0.9300
C16 C15 1.3878(15)
C16 C17 1.3876(15)
C27 H27 0.9800
C27 C28 1.5129(15)
C27 C29 1.5184(16)
C17 H17 0.9300
C17 C12 1.3938(15)
C11 H11 0.9300
C11 C12 1.4598(14)
C21 H21 0.9300
C21 C22 1.3928(17)
C23 C24 1.3861(17)
C23 C22 1.3851(16)
C19 H19A 0.9700
C19 H19B 0.9700
C26 H26A 0.9600
C26 H26B 0.9600
C26 H26C 0.9600
C31 H31 0.9800
C31 C33 1.5157(15)
C31 C32 1.5176(16)
C33 H33A 0.9600
C33 H33B 0.9600
C33 H33C 0.9600
C24 H24 0.9300
C24 C25 1.3896(17)
C25 H25 0.9300
C22 H22 0.9300
C28 H28A 0.9600
C28 H28B 0.9600
C28 H28C 0.9600
C32 H32A 0.9600
C32 H32B 0.9600
C32 H32C 0.9600
C30 H30A 0.9600
C30 H30B 0.9600
C30 H30C 0.9600
C29 H29A 0.9600
C29 H29B 0.9600
C29 H29C 0.9600
